data_7233192
loop_
_publ_author_name
'Zhihua Sun'
'Xinqiang Wang'
'Junhua Luo'
'Shuquan Zhang'
'Daqiang Yuan'
'Maochun Hong'

_publ_section_title
;
 Ferroelastic phase transition and switchable dielectric behavior
 associated with ordering of molecular motion in a perovskite-like
 architectured supramolecular cocrystal
;
_journal_name_full 'Journal of Materials Chemistry C'
_journal_page_first 2561
_journal_page_last 2567
_journal_paper_doi 10.1039/C3TC30166D
_journal_volume 1
_journal_year 2013
_chemical_formula_sum 'C18 H22 N4 O6'
_chemical_formula_weight 390.40
_space_group_IT_number 2
_space_group_name_Hall '-P 1'
_space_group_name_H-M_alt 'P -1'
_symmetry_cell_setting triclinic
_symmetry_space_group_name_H-M 'P -1'
_atom_sites_solution_hydrogens geom
_atom_sites_solution_primary direct
_atom_sites_solution_secondary difmap
_cell_angle_alpha 80.039(13)
_cell_angle_beta 83.930(9)
_cell_angle_gamma 84.024(11)
_cell_formula_units_Z 4
_cell_length_a 9.805(5)
_cell_length_b 13.762(6)
_cell_length_c 13.774(7)
_cell_measurement_reflns_used 6040
_cell_measurement_temperature 293(2)
_cell_measurement_theta_max 27.4932
_cell_measurement_theta_min 2.0969
_cell_volume 1813.3(15)
_computing_cell_refinement 'Bruker XSCANS'
_computing_data_collection 'Bruker XSCANS'
_computing_data_reduction 'Bruker SHELXTL'
_computing_molecular_graphics 'Bruker SHELXTL'
_computing_publication_material 'Bruker SHELXTL'
_computing_structure_refinement 'SHELXL-97 (Sheldrick, 1997)'
_computing_structure_solution 'SHELXS-97 (Sheldrick, 1990)'
_diffrn_ambient_temperature 293(2)
_diffrn_measured_fraction_theta_full 0.925
_diffrn_measured_fraction_theta_max 0.925
_diffrn_measurement_device_type 'Bruker P4'
_diffrn_measurement_method '\w scans'
_diffrn_radiation_monochromator graphite
_diffrn_radiation_source 'fine-focus sealed tube'
_diffrn_radiation_type MoK\a
_diffrn_radiation_wavelength 0.71073
_diffrn_reflns_av_R_equivalents 0.0917
_diffrn_reflns_av_sigmaI/netI 0.0690
_diffrn_reflns_limit_h_max 12
_diffrn_reflns_limit_h_min -12
_diffrn_reflns_limit_k_max 17
_diffrn_reflns_limit_k_min -16
_diffrn_reflns_limit_l_max 17
_diffrn_reflns_limit_l_min -17
_diffrn_reflns_number 15084
_diffrn_reflns_theta_full 27.39
_diffrn_reflns_theta_max 27.39
_diffrn_reflns_theta_min 2.30
_diffrn_standards_interval_count 120
_diffrn_standards_interval_time 0
_diffrn_standards_number 0
_exptl_absorpt_coefficient_mu 0.109
_exptl_absorpt_correction_T_max 0.9628
_exptl_absorpt_correction_T_min 0.9455
_exptl_absorpt_correction_type none
_exptl_crystal_colour yellow
_exptl_crystal_density_diffrn 1.430
_exptl_crystal_density_method 'not measured'
_exptl_crystal_description block
_exptl_crystal_F_000 824
_exptl_crystal_size_max 0.52
_exptl_crystal_size_mid 0.48
_exptl_crystal_size_min 0.35
_refine_diff_density_max 1.034
_refine_diff_density_min -0.665
_refine_diff_density_rms 0.143
_refine_ls_extinction_method none
_refine_ls_goodness_of_fit_ref 1.089
_refine_ls_hydrogen_treatment mixed
_refine_ls_matrix_type full
_refine_ls_number_parameters 506
_refine_ls_number_reflns 7628
_refine_ls_number_restraints 0
_refine_ls_restrained_S_all 1.089
_refine_ls_R_factor_all 0.1829
_refine_ls_R_factor_gt 0.1768
_refine_ls_shift/su_max 0.000
_refine_ls_shift/su_mean 0.000
_refine_ls_structure_factor_coef Fsqd
_refine_ls_weighting_details 'calc w=1/[\s^2^(Fo^2^)+(0.1085P)^2^+25.1525P] where P=(Fo^2^+2Fc^2^)/3'
_refine_ls_weighting_scheme calc
_refine_ls_wR_factor_gt 0.4157
_refine_ls_wR_factor_ref 0.4191
_reflns_number_gt 6961
_reflns_number_total 7628
_reflns_threshold_expression >2sigma(I)
_cod_data_source_file 1000002.cif
_cod_data_source_block PCOD1000002
_cod_depositor_comments
;
The following automatic conversions were performed:

data item '_symmetry_cell_setting' value 'Triclinic' was changed to
'triclinic' in accordance with the built-in table derived from the
CIF Core dictionary named 'cif_core.dic' version 2.4.5 last updated
on 2014-11-21.

Automatic conversion script
Id: cif_fix_values 6909 2019-04-08 15:41:33Z antanas 
;
_cod_original_sg_symbol_H-M P-1
_cod_database_code 7233192

loop_
_symmetry_equiv_pos_as_xyz
'x, y, z'
'-x, -y, -z'

loop_
_atom_site_label
_atom_site_type_symbol
_atom_site_fract_x
_atom_site_fract_y
_atom_site_fract_z
_atom_site_U_iso_or_equiv
_atom_site_adp_type
_atom_site_occupancy
_atom_site_symmetry_multiplicity
_atom_site_calc_flag
_atom_site_refinement_flags
_atom_site_disorder_assembly
_atom_site_disorder_group
N1 N -0.0506(5) 0.3075(4) 0.8151(4) 0.0178(10) Uani 1 1 d . . .
N2 N 0.0489(5) 0.1930(4) 0.6909(4) 0.0198(11) Uani 1 1 d . . .
C1 C -0.1604(7) 0.2888(6) 0.7540(5) 0.0282(15) Uani 1 1 d . . .
H1A H -0.2005 0.3514 0.7204 0.034 Uiso 1 1 calc R . .
H1B H -0.2328 0.2560 0.7968 0.034 Uiso 1 1 calc R . .
C2 C -0.0978(7) 0.2226(5) 0.6760(5) 0.0257(14) Uani 1 1 d . . .
H2A H -0.1478 0.1641 0.6834 0.031 Uiso 1 1 calc R . .
H2B H -0.1060 0.2591 0.6097 0.031 Uiso 1 1 calc R . .
C3 C 0.0618(8) 0.3512(6) 0.7470(5) 0.0289(15) Uani 1 1 d . . .
H3A H 0.1333 0.3647 0.7852 0.035 Uiso 1 1 calc R . .
H3B H 0.0266 0.4135 0.7099 0.035 Uiso 1 1 calc R . .
C4 C 0.1244(8) 0.2811(6) 0.6740(5) 0.0282(15) Uani 1 1 d . . .
H4A H 0.1187 0.3148 0.6065 0.034 Uiso 1 1 calc R . .
H4B H 0.2207 0.2624 0.6840 0.034 Uiso 1 1 calc R . .
C5 C 0.0051(8) 0.2113(5) 0.8672(5) 0.0268(14) Uani 1 1 d . . .
H5A H -0.0669 0.1807 0.9123 0.032 Uiso 1 1 calc R . .
H5B H 0.0782 0.2214 0.9057 0.032 Uiso 1 1 calc R . .
C6 C 0.0621(7) 0.1419(5) 0.7922(5) 0.0272(15) Uani 1 1 d . . .
H6A H 0.1582 0.1209 0.8009 0.033 Uiso 1 1 calc R . .
H6B H 0.0116 0.0833 0.8043 0.033 Uiso 1 1 calc R . .
O9 O 0.8877(5) 0.4428(4) -0.0722(4) 0.0276(11) Uani 1 1 d . . .
O7 O 0.3676(6) 0.3555(5) 0.2231(4) 0.0391(14) Uani 1 1 d . . .
O8 O 0.3737(6) 0.5125(4) 0.2232(4) 0.0329(12) Uani 1 1 d . . .
N7 N 0.4206(6) 0.4344(5) 0.1963(4) 0.0245(12) Uani 1 1 d . . .
C29 C 0.7035(7) 0.3523(5) 0.0194(6) 0.0270(15) Uani 1 1 d . . .
H29 H 0.7329 0.2963 -0.0091 0.032 Uiso 1 1 calc R . .
C25 C 0.5439(6) 0.4351(5) 0.1292(4) 0.0180(12) Uani 1 1 d . . .
C28 C 0.7759(6) 0.4369(5) -0.0058(5) 0.0180(12) Uani 1 1 d . . .
C27 C 0.7310(8) 0.5211(5) 0.0386(5) 0.0243(14) Uani 1 1 d . . .
H27 H 0.7806 0.5767 0.0242 0.029 Uiso 1 1 calc R . .
C30 C 0.5886(7) 0.3519(5) 0.0866(5) 0.0246(14) Uani 1 1 d . . .
H30 H 0.5408 0.2955 0.1034 0.030 Uiso 1 1 calc R . .
C26 C 0.6131(7) 0.5211(5) 0.1038(4) 0.0225(13) Uani 1 1 d . . .
H26 H 0.5803 0.5777 0.1303 0.027 Uiso 1 1 calc R . .
O12 O 0.1164(5) 1.0706(4) 0.0535(4) 0.0261(11) Uani 1 1 d . . .
O11 O 0.6269(7) 0.7669(5) 0.1435(5) 0.0487(16) Uani 1 1 d . . .
O10 O 0.6341(6) 0.7773(4) -0.0160(5) 0.0384(14) Uani 1 1 d . . .
C35 C 0.2931(7) 0.9742(5) 0.1453(5) 0.0211(13) Uani 1 1 d . . .
H35 H 0.2614 1.0005 0.2022 0.025 Uiso 1 1 calc R . .
C31 C 0.4574(6) 0.8696(5) 0.0614(5) 0.0192(12) Uani 1 1 d . . .
C34 C 0.2263(6) 1.0046(4) 0.0613(5) 0.0182(12) Uani 1 1 d . . .
N8 N 0.5806(6) 0.7978(5) 0.0656(5) 0.0276(13) Uani 1 1 d . . .
C33 C 0.2789(7) 0.9655(5) -0.0250(5) 0.0259(14) Uani 1 1 d . . .
H33 H 0.2346 0.9844 -0.0827 0.031 Uiso 1 1 calc R . .
C32 C 0.3960(7) 0.8989(5) -0.0247(5) 0.0242(14) Uani 1 1 d . . .
H32 H 0.4318 0.8748 -0.0820 0.029 Uiso 1 1 calc R . .
C36 C 0.4075(7) 0.9048(5) 0.1477(5) 0.0216(13) Uani 1 1 d . . .
H36 H 0.4494 0.8828 0.2060 0.026 Uiso 1 1 calc R . .
O5 O 0.5999(5) 0.2834(4) 0.4661(5) 0.0342(13) Uani 1 1 d . . .
O6 O 0.1037(5) 0.5901(4) 0.5510(4) 0.0254(10) Uani 1 1 d . . .
O4 O 0.6113(6) 0.2829(4) 0.6237(5) 0.0376(13) Uani 1 1 d . . .
N6 N 0.5565(6) 0.3125(4) 0.5441(5) 0.0240(12) Uani 1 1 d . . .
C19 C 0.4363(6) 0.3841(5) 0.5456(5) 0.0218(13) Uani 1 1 d . . .
C22 C 0.2138(6) 0.5232(4) 0.5507(5) 0.0181(12) Uani 1 1 d . . .
C23 C 0.2944(6) 0.4985(5) 0.6331(5) 0.0209(13) Uani 1 1 d . . .
H23 H 0.2723 0.5295 0.6883 0.025 Uiso 1 1 calc R . .
C20 C 0.3593(6) 0.4069(5) 0.4656(5) 0.0190(12) Uani 1 1 d . . .
H20 H 0.3831 0.3764 0.4103 0.023 Uiso 1 1 calc R . .
C24 C 0.4050(6) 0.4286(4) 0.6307(5) 0.0182(12) Uani 1 1 d . . .
H24 H 0.4580 0.4111 0.6842 0.022 Uiso 1 1 calc R . .
C21 C 0.2467(6) 0.4754(5) 0.4682(5) 0.0213(13) Uani 1 1 d . . .
H21 H 0.1924 0.4899 0.4153 0.026 Uiso 1 1 calc R . .
O3 O 0.1068(5) 0.0483(4) 0.5879(4) 0.0256(10) Uani 1 1 d . . .
O2 O 0.6068(6) -0.0415(5) 0.2869(4) 0.0382(13) Uani 1 1 d . . .
O1 O 0.6067(6) 0.1180(5) 0.2710(4) 0.0407(14) Uani 1 1 d . . .
N5 N 0.5581(6) 0.0403(5) 0.3087(4) 0.0259(13) Uani 1 1 d . . .
C15 C 0.4390(6) 0.0423(5) 0.3823(4) 0.0171(12) Uani 1 1 d . . .
C14 C 0.4024(7) 0.1288(5) 0.4209(6) 0.0270(14) Uani 1 1 d . . .
H14 H 0.4507 0.1845 0.3998 0.032 Uiso 1 1 calc R . .
C18 C 0.2152(7) 0.0486(5) 0.5206(4) 0.0191(12) Uani 1 1 d . . .
C17 C 0.2534(7) -0.0366(5) 0.4782(4) 0.0211(13) Uani 1 1 d . . .
H17 H 0.2025 -0.0913 0.4964 0.025 Uiso 1 1 calc R . .
C13 C 0.2917(6) 0.1297(5) 0.4920(5) 0.0215(13) Uani 1 1 d . . .
H13 H 0.2681 0.1859 0.5212 0.026 Uiso 1 1 calc R . .
C16 C 0.3659(7) -0.0403(5) 0.4095(5) 0.0217(13) Uani 1 1 d . . .
H16 H 0.3922 -0.0973 0.3820 0.026 Uiso 1 1 calc R . .
N4 N 1.0477(5) 0.1837(4) 0.1891(4) 0.0162(10) Uani 1 1 d . . .
N3 N 0.9467(5) 0.3072(4) 0.3043(4) 0.0188(11) Uani 1 1 d . . .
C7 C 1.0066(8) 0.3612(6) 0.2078(5) 0.0298(15) Uani 1 1 d . . .
H7A H 1.0801 0.3986 0.2195 0.036 Uiso 1 1 calc R . .
H7B H 0.9362 0.4074 0.1767 0.036 Uiso 1 1 calc R . .
C8 C 1.0629(7) 0.2870(5) 0.1396(5) 0.0271(15) Uani 1 1 d . . .
H8A H 1.0139 0.3003 0.0804 0.033 Uiso 1 1 calc R . .
H8B H 1.1594 0.2951 0.1197 0.033 Uiso 1 1 calc R . .
C11 C 0.8373(7) 0.2498(6) 0.2848(6) 0.0272(14) Uani 1 1 d . . .
H11A H 0.7666 0.2939 0.2516 0.033 Uiso 1 1 calc R . .
H11B H 0.7953 0.2163 0.3468 0.033 Uiso 1 1 calc R . .
C10 C 1.1203(8) 0.1683(7) 0.2792(6) 0.0359(18) Uani 1 1 d . . .
H10A H 1.2167 0.1787 0.2613 0.043 Uiso 1 1 calc R . .
H10B H 1.1149 0.1005 0.3126 0.043 Uiso 1 1 calc R . .
C12 C 0.8984(7) 0.1723(6) 0.2188(6) 0.0285(15) Uani 1 1 d . . .
H12A H 0.8874 0.1061 0.2549 0.034 Uiso 1 1 calc R . .
H12B H 0.8489 0.1810 0.1601 0.034 Uiso 1 1 calc R . .
C9 C 1.0577(7) 0.2397(6) 0.3497(5) 0.0293(15) Uani 1 1 d . . .
H9A H 1.0212 0.2021 0.4114 0.035 Uiso 1 1 calc R . .
H9B H 1.1287 0.2778 0.3642 0.035 Uiso 1 1 calc R . .
H6C H 0.0768 0.6139 0.6078 0.035 Uiso 1 1 d R . .
H12C H 0.1150 1.1162 0.0968 0.035 Uiso 1 1 d R . .
H9C H 0.8936 0.3889 -0.1034 0.035 Uiso 1 1 d R . .
H3C H 0.1006 0.0974 0.6253 0.035 Uiso 1 1 d R . .

loop_
_atom_site_aniso_label
_atom_site_aniso_U_11
_atom_site_aniso_U_22
_atom_site_aniso_U_33
_atom_site_aniso_U_23
_atom_site_aniso_U_13
_atom_site_aniso_U_12
N1 0.017(2) 0.014(2) 0.019(2) 0.0012(19) 0.0083(19) -0.0030(19)
N2 0.015(2) 0.019(3) 0.023(3) -0.001(2) 0.004(2) 0.000(2)
C1 0.019(3) 0.036(4) 0.031(4) -0.012(3) -0.003(3) 0.004(3)
C2 0.022(3) 0.022(3) 0.031(3) -0.002(3) -0.004(3) 0.006(3)
C3 0.029(3) 0.028(4) 0.029(4) -0.011(3) 0.009(3) -0.003(3)
C4 0.028(3) 0.030(4) 0.028(3) -0.010(3) 0.005(3) -0.005(3)
C5 0.030(3) 0.025(3) 0.022(3) 0.000(3) -0.003(3) 0.006(3)
C6 0.028(3) 0.028(4) 0.021(3) 0.000(3) 0.000(3) 0.012(3)
O9 0.029(3) 0.022(2) 0.032(3) -0.008(2) 0.007(2) -0.009(2)
O7 0.034(3) 0.046(4) 0.039(3) -0.018(3) 0.011(2) -0.010(3)
O8 0.034(3) 0.035(3) 0.028(3) -0.013(2) 0.003(2) 0.012(2)
N7 0.019(3) 0.033(3) 0.021(3) -0.007(2) 0.002(2) -0.002(2)
C29 0.022(3) 0.017(3) 0.044(4) -0.014(3) 0.004(3) -0.002(2)
C25 0.014(3) 0.020(3) 0.017(3) 0.003(2) 0.002(2) -0.001(2)
C28 0.016(3) 0.017(3) 0.021(3) 0.000(2) -0.002(2) -0.002(2)
C27 0.035(4) 0.015(3) 0.022(3) -0.003(2) 0.000(3) -0.001(3)
C30 0.018(3) 0.025(3) 0.032(3) -0.011(3) 0.004(3) -0.003(2)
C26 0.036(4) 0.016(3) 0.012(3) -0.001(2) 0.002(2) 0.004(3)
O12 0.026(2) 0.025(2) 0.028(2) -0.0096(19) -0.0064(19) 0.0084(19)
O11 0.039(3) 0.040(3) 0.062(4) -0.003(3) -0.013(3) 0.021(3)
O10 0.026(3) 0.035(3) 0.056(4) -0.025(3) 0.012(2) -0.001(2)
C35 0.022(3) 0.020(3) 0.021(3) -0.007(2) 0.003(2) 0.001(2)
C31 0.012(3) 0.014(3) 0.031(3) -0.005(2) 0.003(2) -0.002(2)
C34 0.018(3) 0.013(3) 0.022(3) 0.000(2) 0.003(2) -0.003(2)
N8 0.015(2) 0.024(3) 0.047(4) -0.017(3) 0.001(2) 0.000(2)
C33 0.032(4) 0.028(3) 0.017(3) -0.006(3) -0.003(3) 0.004(3)
C32 0.027(3) 0.013(3) 0.032(4) -0.007(2) 0.010(3) -0.008(2)
C36 0.022(3) 0.018(3) 0.025(3) -0.003(2) -0.001(2) 0.000(2)
O5 0.023(2) 0.026(3) 0.056(4) -0.018(2) 0.001(2) 0.005(2)
O6 0.022(2) 0.025(2) 0.029(2) -0.0104(19) -0.0007(19) 0.0117(19)
O4 0.029(3) 0.032(3) 0.053(4) -0.010(3) -0.011(2) 0.009(2)
N6 0.016(2) 0.016(3) 0.039(3) -0.004(2) 0.000(2) 0.002(2)
C19 0.016(3) 0.013(3) 0.034(3) -0.001(2) 0.003(2) 0.000(2)
C22 0.016(3) 0.014(3) 0.022(3) 0.000(2) 0.002(2) 0.000(2)
C23 0.014(3) 0.018(3) 0.030(3) -0.006(2) 0.003(2) -0.002(2)
C20 0.017(3) 0.017(3) 0.025(3) -0.010(2) 0.004(2) -0.004(2)
C24 0.015(3) 0.012(3) 0.026(3) 0.004(2) -0.001(2) -0.006(2)
C21 0.018(3) 0.020(3) 0.027(3) -0.005(2) -0.003(2) -0.002(2)
O3 0.023(2) 0.021(2) 0.033(3) -0.0087(19) 0.0055(19) -0.0048(18)
O2 0.028(3) 0.050(4) 0.039(3) -0.022(3) 0.001(2) 0.004(2)
O1 0.030(3) 0.052(4) 0.039(3) -0.009(3) 0.014(2) -0.016(3)
N5 0.020(3) 0.038(3) 0.019(3) -0.007(2) 0.001(2) 0.000(2)
C15 0.020(3) 0.019(3) 0.011(2) 0.001(2) 0.005(2) -0.005(2)
C14 0.020(3) 0.025(3) 0.039(4) -0.011(3) -0.002(3) -0.004(3)
C18 0.023(3) 0.016(3) 0.016(3) 0.002(2) 0.001(2) -0.002(2)
C17 0.031(3) 0.020(3) 0.010(3) 0.001(2) 0.000(2) -0.004(3)
C13 0.017(3) 0.023(3) 0.026(3) -0.011(2) 0.001(2) -0.001(2)
C16 0.026(3) 0.022(3) 0.015(3) -0.001(2) 0.001(2) 0.002(2)
N4 0.014(2) 0.010(2) 0.021(2) 0.0012(18) 0.0055(19) -0.0001(18)
N3 0.016(2) 0.023(3) 0.017(2) -0.006(2) 0.0008(19) 0.003(2)
C7 0.026(3) 0.031(4) 0.029(4) -0.004(3) 0.004(3) 0.002(3)
C8 0.027(3) 0.023(3) 0.025(3) 0.005(3) 0.010(3) -0.003(3)
C11 0.017(3) 0.031(4) 0.032(4) -0.008(3) 0.007(3) -0.003(3)
C10 0.025(3) 0.044(5) 0.038(4) -0.014(3) -0.005(3) 0.014(3)
C12 0.019(3) 0.028(4) 0.037(4) -0.006(3) 0.011(3) -0.008(3)
C9 0.027(3) 0.036(4) 0.024(3) -0.007(3) -0.001(3) 0.007(3)

loop_
_atom_type_symbol
_atom_type_description
_atom_type_scat_dispersion_real
_atom_type_scat_dispersion_imag
_atom_type_scat_source
C C 0.0033 0.0016 'International Tables Vol C Tables 4.2.6.8 and 6.1.1.4'
N N 0.0061 0.0033 'International Tables Vol C Tables 4.2.6.8 and 6.1.1.4'
O O 0.0106 0.0060 'International Tables Vol C Tables 4.2.6.8 and 6.1.1.4'
H H 0.0000 0.0000 'International Tables Vol C Tables 4.2.6.8 and 6.1.1.4'

loop_
_geom_angle_atom_site_label_1
_geom_angle_atom_site_label_2
_geom_angle_atom_site_label_3
_geom_angle
_geom_angle_site_symmetry_1
_geom_angle_site_symmetry_3
C5 N1 C3 107.8(5) . .
C5 N1 C1 108.1(5) . .
C3 N1 C1 108.0(5) . .
C4 N2 C6 109.0(6) . .
C4 N2 C2 109.3(5) . .
C6 N2 C2 110.0(5) . .
N1 C1 C2 110.2(5) . .
N1 C1 H1A 109.6 . .
C2 C1 H1A 109.6 . .
N1 C1 H1B 109.6 . .
C2 C1 H1B 109.6 . .
H1A C1 H1B 108.1 . .
N2 C2 C1 109.3(5) . .
N2 C2 H2A 109.8 . .
C1 C2 H2A 109.8 . .
N2 C2 H2B 109.8 . .
C1 C2 H2B 109.8 . .
H2A C2 H2B 108.3 . .
N1 C3 C4 111.6(6) . .
N1 C3 H3A 109.3 . .
C4 C3 H3A 109.3 . .
N1 C3 H3B 109.3 . .
C4 C3 H3B 109.3 . .
H3A C3 H3B 108.0 . .
N2 C4 C3 109.2(6) . .
N2 C4 H4A 109.8 . .
C3 C4 H4A 109.8 . .
N2 C4 H4B 109.8 . .
C3 C4 H4B 109.8 . .
H4A C4 H4B 108.3 . .
N1 C5 C6 110.5(5) . .
N1 C5 H5A 109.6 . .
C6 C5 H5A 109.6 . .
N1 C5 H5B 109.6 . .
C6 C5 H5B 109.6 . .
H5A C5 H5B 108.1 . .
N2 C6 C5 110.3(5) . .
N2 C6 H6A 109.6 . .
C5 C6 H6A 109.6 . .
N2 C6 H6B 109.6 . .
C5 C6 H6B 109.6 . .
H6A C6 H6B 108.1 . .
C28 O9 H9C 107.3 . .
O8 N7 O7 123.6(6) . .
O8 N7 C25 118.0(6) . .
O7 N7 C25 118.4(6) . .
C30 C29 C28 120.0(6) . .
C30 C29 H29 120.0 . .
C28 C29 H29 120.0 . .
C30 C25 C26 120.7(6) . .
C30 C25 N7 119.3(6) . .
C26 C25 N7 119.9(6) . .
O9 C28 C29 123.1(6) . .
O9 C28 C27 117.5(6) . .
C29 C28 C27 119.5(6) . .
C26 C27 C28 120.1(6) . .
C26 C27 H27 120.0 . .
C28 C27 H27 120.0 . .
C29 C30 C25 120.3(6) . .
C29 C30 H30 119.8 . .
C25 C30 H30 119.8 . .
C27 C26 C25 119.3(6) . .
C27 C26 H26 120.3 . .
C25 C26 H26 120.3 . .
C34 O12 H12C 111.7 . .
C34 C35 C36 121.7(6) . .
C34 C35 H35 119.1 . .
C36 C35 H35 119.1 . .
C32 C31 C36 122.0(6) . .
C32 C31 N8 120.7(6) . .
C36 C31 N8 117.3(6) . .
O12 C34 C35 125.1(6) . .
O12 C34 C33 116.9(6) . .
C35 C34 C33 118.0(6) . .
O11 N8 O10 124.3(6) . .
O11 N8 C31 119.8(6) . .
O10 N8 C31 115.7(6) . .
C32 C33 C34 120.8(6) . .
C32 C33 H33 119.6 . .
C34 C33 H33 119.6 . .
C31 C32 C33 118.8(6) . .
C31 C32 H32 120.6 . .
C33 C32 H32 120.6 . .
C31 C36 C35 118.5(6) . .
C31 C36 H36 120.8 . .
C35 C36 H36 120.8 . .
C22 O6 H6C 117.6 . .
O5 N6 O4 122.8(6) . .
O5 N6 C19 119.3(6) . .
O4 N6 C19 117.9(6) . .
C20 C19 C24 122.4(6) . .
C20 C19 N6 120.3(6) . .
C24 C19 N6 117.3(6) . .
O6 C22 C21 118.7(6) . .
O6 C22 C23 121.4(6) . .
C21 C22 C23 119.9(6) . .
C24 C23 C22 119.7(6) . .
C24 C23 H23 120.2 . .
C22 C23 H23 120.2 . .
C19 C20 C21 119.4(6) . .
C19 C20 H20 120.3 . .
C21 C20 H20 120.3 . .
C23 C24 C19 118.6(6) . .
C23 C24 H24 120.7 . .
C19 C24 H24 120.7 . .
C20 C21 C22 120.0(6) . .
C20 C21 H21 120.0 . .
C22 C21 H21 120.0 . .
C18 O3 H3C 114.7 . .
O1 N5 O2 122.3(6) . .
O1 N5 C15 119.4(6) . .
O2 N5 C15 118.3(6) . .
C16 C15 C14 122.3(6) . .
C16 C15 N5 119.7(6) . .
C14 C15 N5 118.0(6) . .
C13 C14 C15 117.8(6) . .
C13 C14 H14 121.1 . .
C15 C14 H14 121.1 . .
O3 C18 C13 122.5(6) . .
O3 C18 C17 118.5(6) . .
C13 C18 C17 119.0(6) . .
C16 C17 C18 120.6(6) . .
C16 C17 H17 119.7 . .
C18 C17 H17 119.7 . .
C14 C13 C18 121.4(6) . .
C14 C13 H13 119.3 . .
C18 C13 H13 119.3 . .
C17 C16 C15 118.8(6) . .
C17 C16 H16 120.6 . .
C15 C16 H16 120.6 . .
C10 N4 C8 107.1(6) . .
C10 N4 C12 108.4(6) . .
C8 N4 C12 108.6(5) . .
C11 N3 C9 109.7(6) . .
C11 N3 C7 108.8(5) . .
C9 N3 C7 107.8(5) . .
N3 C7 C8 109.7(6) . .
N3 C7 H7A 109.7 . .
C8 C7 H7A 109.7 . .
N3 C7 H7B 109.7 . .
C8 C7 H7B 109.7 . .
H7A C7 H7B 108.2 . .
N4 C8 C7 111.4(5) . .
N4 C8 H8A 109.3 . .
C7 C8 H8A 109.3 . .
N4 C8 H8B 109.3 . .
C7 C8 H8B 109.3 . .
H8A C8 H8B 108.0 . .
N3 C11 C12 109.8(5) . .
N3 C11 H11A 109.7 . .
C12 C11 H11A 109.7 . .
N3 C11 H11B 109.7 . .
C12 C11 H11B 109.7 . .
H11A C11 H11B 108.2 . .
N4 C10 C9 111.1(6) . .
N4 C10 H10A 109.4 . .
C9 C10 H10A 109.4 . .
N4 C10 H10B 109.4 . .
C9 C10 H10B 109.4 . .
H10A C10 H10B 108.0 . .
N4 C12 C11 110.6(6) . .
N4 C12 H12A 109.5 . .
C11 C12 H12A 109.5 . .
N4 C12 H12B 109.5 . .
C11 C12 H12B 109.5 . .
H12A C12 H12B 108.1 . .
N3 C9 C10 110.2(6) . .
N3 C9 H9A 109.6 . .
C10 C9 H9A 109.6 . .
N3 C9 H9B 109.6 . .
C10 C9 H9B 109.6 . .
H9A C9 H9B 108.1 . .

loop_
_geom_bond_atom_site_label_1
_geom_bond_atom_site_label_2
_geom_bond_distance
_geom_bond_site_symmetry_2
N1 C5 1.473(8) .
N1 C3 1.477(8) .
N1 C1 1.502(9) .
N2 C4 1.459(9) .
N2 C6 1.462(8) .
N2 C2 1.480(8) .
C1 C2 1.562(9) .
C1 H1A 0.9700 .
C1 H1B 0.9700 .
C2 H2A 0.9700 .
C2 H2B 0.9700 .
C3 C4 1.549(9) .
C3 H3A 0.9700 .
C3 H3B 0.9700 .
C4 H4A 0.9700 .
C4 H4B 0.9700 .
C5 C6 1.549(9) .
C5 H5A 0.9700 .
C5 H5B 0.9700 .
C6 H6A 0.9700 .
C6 H6B 0.9700 .
O9 C28 1.351(8) .
O9 H9C 0.9139 .
O7 N7 1.234(9) .
O8 N7 1.226(8) .
N7 C25 1.442(8) .
C29 C30 1.380(9) .
C29 C28 1.400(9) .
C29 H29 0.9300 .
C25 C30 1.386(9) .
C25 C26 1.398(9) .
C28 C27 1.413(9) .
C27 C26 1.387(9) .
C27 H27 0.9300 .
C30 H30 0.9300 .
C26 H26 0.9300 .
O12 C34 1.336(8) .
O12 H12C 0.9357 .
O11 N8 1.200(9) .
O10 N8 1.254(8) .
C35 C34 1.371(9) .
C35 C36 1.394(9) .
C35 H35 0.9300 .
C31 C32 1.365(10) .
C31 C36 1.384(9) .
C31 N8 1.479(8) .
C34 C33 1.415(9) .
C33 C32 1.392(10) .
C33 H33 0.9300 .
C32 H32 0.9300 .
C36 H36 0.9300 .
O5 N6 1.230(8) .
O6 C22 1.344(7) .
O6 H6C 0.9038 .
O4 N6 1.257(8) .
N6 C19 1.455(8) .
C19 C20 1.374(10) .
C19 C24 1.406(9) .
C22 C21 1.401(9) .
C22 C23 1.424(9) .
C23 C24 1.374(8) .
C23 H23 0.9300 .
C20 C21 1.377(9) .
C20 H20 0.9300 .
C24 H24 0.9300 .
C21 H21 0.9300 .
O3 C18 1.334(8) .
O3 H3C 0.9131 .
O2 N5 1.248(8) .
O1 N5 1.225(9) .
N5 C15 1.465(8) .
C15 C16 1.382(9) .
C15 C14 1.386(9) .
C14 C13 1.383(9) .
C14 H14 0.9300 .
C18 C13 1.387(9) .
C18 C17 1.398(9) .
C17 C16 1.377(9) .
C17 H17 0.9300 .
C13 H13 0.9300 .
C16 H16 0.9300 .
N4 C10 1.468(9) .
N4 C8 1.482(8) .
N4 C12 1.494(8) .
N3 C11 1.469(9) .
N3 C9 1.474(9) .
N3 C7 1.498(9) .
C7 C8 1.529(10) .
C7 H7A 0.9700 .
C7 H7B 0.9700 .
C8 H8A 0.9700 .
C8 H8B 0.9700 .
C11 C12 1.552(10) .
C11 H11A 0.9700 .
C11 H11B 0.9700 .
C10 C9 1.537(10) .
C10 H10A 0.9700 .
C10 H10B 0.9700 .
C12 H12A 0.9700 .
C12 H12B 0.9700 .
C9 H9A 0.9700 .
C9 H9B 0.9700 .

loop_
_geom_hbond_atom_site_label_D
_geom_hbond_atom_site_label_H
_geom_hbond_atom_site_label_A
_geom_hbond_distance_DH
_geom_hbond_distance_HA
_geom_hbond_distance_DA
_geom_hbond_angle_DHA
_geom_hbond_site_symmetry_A
O6 H6C N3 0.90 1.74 2.615(7) 160.9 2_666
O12 H12C N4 0.94 1.74 2.625(7) 156.9 1_465
O9 H9C N1 0.91 1.73 2.610(7) 160.8 1_654
O3 H3C N2 0.91 1.73 2.622(7) 166.6 .
